data_7024058
loop_
_publ_author_name
'Bruce, Michael I.'
'Zaitseva, Natasha N.'
'Skelton, Brian W.'
'White, Allan H.'
'Fox, Mark A.'
'Low, Paul J.'

_publ_section_title
;
 Syntheses and molecular structures of some tricobalt carbonyl clusters
 containing 2,4,6-trimethyl-1,3,5-trithiane.
;
_journal_issue 5
_journal_name_full 'Dalton transactions (Cambridge, England : 2003)'
_journal_page_first 1222
_journal_page_last 1234
_journal_paper_doi 10.1039/b909708b
_journal_volume 39
_journal_year 2010
_chemical_formula_moiety 'C13 H13 Co3 O6 S3'
_chemical_formula_sum 'C13 H13 Co3 O6 S3'
_chemical_formula_weight 538.2
_chemical_name_systematic
;
?
;
_space_group_IT_number 62
_symmetry_cell_setting orthorhombic
_symmetry_space_group_name_Hall '-P 2ac 2n'
_symmetry_space_group_name_H-M 'P n m a'
_atom_sites_solution_hydrogens geom
_atom_sites_solution_primary direct
_atom_sites_solution_secondary difmap
_audit_creation_date 2009-05-16T18:56:20-00:00
_audit_creation_method 'WinGX routine CIF_UPDATE'
_cell_angle_alpha 90
_cell_angle_beta 90
_cell_angle_gamma 90
_cell_formula_units_Z 4
_cell_length_a 14.181(2)
_cell_length_b 14.934(2)
_cell_length_c 9.1039(9)
_cell_measurement_reflns_used 7307
_cell_measurement_temperature 296(2)
_cell_measurement_theta_max 28.55
_cell_measurement_theta_min 2.62
_cell_volume 1928.0(4)
_computing_cell_refinement 'Siemens SAINT (Siemens, 1995)'
_computing_data_collection 'Siemens SMART (Siemens, 1995)'
_computing_data_reduction 'xtal ADDREF SORTRF'
_computing_molecular_graphics OrtepII
_computing_publication_material WinGX
_computing_structure_refinement 'SHELXL-97 (Sheldrick, 2008)'
_computing_structure_solution xtal
_diffrn_ambient_temperature 296(2)
_diffrn_measured_fraction_theta_full 0.992
_diffrn_measured_fraction_theta_max 0.96
_diffrn_measurement_device_type
;
Bruker SMART CCD diffractometer
;
_diffrn_measurement_method '\w scans'
_diffrn_radiation_monochromator graphite
_diffrn_radiation_type MoK\a
_diffrn_radiation_wavelength 0.71073
_diffrn_reflns_av_R_equivalents .021
_diffrn_reflns_av_unetI/netI 0.0128
_diffrn_reflns_limit_h_max 19
_diffrn_reflns_limit_h_min -19
_diffrn_reflns_limit_k_max 20
_diffrn_reflns_limit_k_min -20
_diffrn_reflns_limit_l_max 12
_diffrn_reflns_limit_l_min -12
_diffrn_reflns_number 17303
_diffrn_reflns_theta_full 28
_diffrn_reflns_theta_max 28.76
_diffrn_reflns_theta_min 2.62
_exptl_absorpt_coefficient_mu 2.9
_exptl_absorpt_correction_T_max .593
_exptl_absorpt_correction_T_min .375
_exptl_absorpt_correction_type multi-scan
_exptl_absorpt_process_details
;
SADABS; Sheldrick, 1996
;
_exptl_crystal_colour dark_red
_exptl_crystal_density_diffrn 1.854
_exptl_crystal_density_method 'not measured'
_exptl_crystal_description prism
_exptl_crystal_F_000 1072
_exptl_crystal_size_max .35
_exptl_crystal_size_mid .32
_exptl_crystal_size_min .18
_refine_diff_density_max 0.306
_refine_diff_density_min -0.341
_refine_diff_density_rms 0.075
_refine_ls_extinction_method none
_refine_ls_goodness_of_fit_ref 1.074
_refine_ls_hydrogen_treatment constr
_refine_ls_matrix_type full
_refine_ls_number_parameters 123
_refine_ls_number_reflns 2498
_refine_ls_number_restraints 0
_refine_ls_restrained_S_all 1.074
_refine_ls_R_factor_all 0.0332
_refine_ls_R_factor_gt 0.0267
_refine_ls_shift/su_max 0.005
_refine_ls_shift/su_mean 0.001
_refine_ls_structure_factor_coef Fsqd
_refine_ls_weighting_details 'calc w=1/[\s^2^(Fo^2^)+(0.0339P)^2^+0.6672P] where P=(Fo^2^+2Fc^2^)/3'
_refine_ls_weighting_scheme calc
_refine_ls_wR_factor_gt 0.0639
_refine_ls_wR_factor_ref 0.0673
_reflns_number_gt 2178
_reflns_number_total 2498
_reflns_threshold_expression I>2\s(I)
_cod_data_source_file b909708b.txt
_cod_data_source_block br1162
_cod_original_sg_symbol_Hall -p_2ac_2n
_cod_original_sg_symbol_H-M P_n_m_a
_cod_database_code 7024058

loop_
_symmetry_equiv_pos_as_xyz
'x, y, z'
'-x+1/2, -y, z+1/2'
'x+1/2, -y+1/2, -z+1/2'
'-x, y+1/2, -z'
'-x, -y, -z'
'x-1/2, y, -z-1/2'
'-x-1/2, y-1/2, z-1/2'
'x, -y-1/2, z'

loop_
_atom_site_label
_atom_site_type_symbol
_atom_site_fract_x
_atom_site_fract_y
_atom_site_fract_z
_atom_site_U_iso_or_equiv
_atom_site_adp_type
_atom_site_occupancy
_atom_site_symmetry_multiplicity
_atom_site_calc_flag
_atom_site_refinement_flags
Co1 Co 0.846246(18) 0.332988(17) 0.01739(3) 0.03883(9) Uani 1 1 d .
Co2 Co 0.81662(3) 0.25 -0.21275(4) 0.04439(11) Uani 1 2 d S
S1 S 0.69323(4) 0.35184(3) 0.08391(6) 0.04468(13) Uani 1 1 d .
S2 S 0.65687(5) 0.25 -0.19819(8) 0.04754(17) Uani 1 2 d S
C11 C 0.90798(15) 0.34802(13) 0.1846(2) 0.0465(4) Uani 1 1 d .
O11 O 0.95275(13) 0.35741(12) 0.28760(19) 0.0709(5) Uani 1 1 d .
C12 C 0.87510(18) 0.43974(16) -0.0576(3) 0.0611(6) Uani 1 1 d .
O12 O 0.89866(18) 0.50751(14) -0.1019(3) 0.1034(8) Uani 1 1 d .
C21 C 0.8392(2) 0.33983(19) -0.3346(3) 0.0694(7) Uani 1 1 d .
O21 O 0.8583(2) 0.39617(17) -0.4129(2) 0.1197(9) Uani 1 1 d .
C10 C 0.9206(2) 0.25 -0.0846(3) 0.0478(6) Uani 1 2 d S
H10 H 0.9884 0.25 -0.1055 0.057 Uiso 1 2 calc SR
C1 C 0.6553(2) 0.25 0.1766(3) 0.0478(6) Uani 1 2 d S
H1 H 0.5862 0.25 0.1791 0.057 Uiso 1 2 calc SR
C2 C 0.62093(16) 0.34281(14) -0.0813(2) 0.0518(5) Uani 1 1 d .
H2 H 0.5554 0.3328 -0.0511 0.062 Uiso 1 1 calc R
C3 C 0.6909(3) 0.25 0.3354(4) 0.0664(9) Uani 1 2 d S
H3A H 0.7564 0.234 0.337 0.1 Uiso 0.5 1 calc PR
H3B H 0.6554 0.2074 0.3918 0.1 Uiso 0.5 1 calc PR
H3C H 0.683 0.3086 0.3768 0.1 Uiso 0.5 1 calc PR
C4 C 0.6251(2) 0.42981(17) -0.1677(3) 0.0742(7) Uani 1 1 d .
H4A H 0.6891 0.4418 -0.1956 0.111 Uiso 1 1 calc R
H4B H 0.6019 0.478 -0.1079 0.111 Uiso 1 1 calc R
H4C H 0.5868 0.4246 -0.2543 0.111 Uiso 1 1 calc R

loop_
_atom_site_aniso_label
_atom_site_aniso_U_11
_atom_site_aniso_U_22
_atom_site_aniso_U_33
_atom_site_aniso_U_23
_atom_site_aniso_U_13
_atom_site_aniso_U_12
Co1 0.03992(15) 0.03776(15) 0.03882(15) 0.00064(10) -0.00118(10) -0.00480(10)
Co2 0.0506(2) 0.0510(2) 0.03164(19) 0 0.00304(15) 0
S1 0.0456(3) 0.0416(2) 0.0468(3) -0.0051(2) 0.0011(2) 0.0061(2)
S2 0.0497(4) 0.0481(4) 0.0449(4) 0 -0.0134(3) 0
C11 0.0494(11) 0.0392(10) 0.0508(11) -0.0040(8) -0.0042(9) 0.0038(8)
O11 0.0793(12) 0.0672(10) 0.0661(11) -0.0158(8) -0.0312(9) 0.0125(9)
C12 0.0689(14) 0.0549(13) 0.0596(13) 0.0109(11) -0.0091(12) -0.0141(11)
O12 0.1292(19) 0.0702(13) 0.1109(17) 0.0355(12) -0.0188(15) -0.0400(13)
C21 0.091(2) 0.0740(17) 0.0430(12) 0.0089(12) 0.0073(12) -0.0067(14)
O21 0.187(3) 0.1016(17) 0.0706(14) 0.0323(14) 0.0263(15) -0.0272(17)
C10 0.0424(15) 0.0579(17) 0.0429(15) 0 0.0072(12) 0
C1 0.0411(14) 0.0541(16) 0.0481(16) 0 0.0099(12) 0
C2 0.0470(11) 0.0506(12) 0.0578(13) 0.0007(10) -0.0101(10) 0.0105(9)
C3 0.082(2) 0.075(2) 0.0423(17) 0 0.0121(16) 0
C4 0.0929(19) 0.0533(13) 0.0766(17) 0.0081(12) -0.0228(15) 0.0188(13)

loop_
_atom_type_symbol
_atom_type_description
_atom_type_scat_dispersion_real
_atom_type_scat_dispersion_imag
_atom_type_scat_source
C C 0.0033 0.0016 'International Tables Vol C Tables 4.2.6.8 and 6.1.1.4'
H H 0 0 'International Tables Vol C Tables 4.2.6.8 and 6.1.1.4'
Co Co 0.3494 0.9721 'International Tables Vol C Tables 4.2.6.8 and 6.1.1.4'
O O 0.0106 0.006 'International Tables Vol C Tables 4.2.6.8 and 6.1.1.4'
S S 0.1246 0.1234 'International Tables Vol C Tables 4.2.6.8 and 6.1.1.4'

loop_
_geom_angle_atom_site_label_1
_geom_angle_atom_site_label_2
_geom_angle_atom_site_label_3
_geom_angle
_geom_angle_site_symmetry_1
_geom_angle_site_symmetry_3
C11 Co1 C12 95.88(10) . .
C11 Co1 C10 103.39(11) . .
C12 Co1 C10 105.83(11) . .
C11 Co1 S1 103.16(7) . .
C12 Co1 S1 102.16(9) . .
C10 Co1 S1 138.78(8) . .
C11 Co1 Co2 151.28(6) . .
C12 Co1 Co2 99.37(8) . .
C10 Co1 Co2 48.97(9) . .
S1 Co1 Co2 97.234(18) . .
C11 Co1 Co1 97.29(6) . 8_565
C12 Co1 Co1 153.46(9) . 8_565
C10 Co1 Co1 48.58(6) . 8_565
S1 Co1 Co1 97.125(14) . 8_565
Co2 Co1 Co1 59.888(8) . 8_565
C21 Co2 C21 98.56(18) 8_565 .
C21 Co2 C10 104.30(11) 8_565 .
C21 Co2 C10 104.30(11) . .
C21 Co2 S2 102.55(10) 8_565 .
C21 Co2 S2 102.55(10) . .
C10 Co2 S2 138.29(9) . .
C21 Co2 Co1 151.77(9) 8_565 .
C21 Co2 Co1 96.93(9) . .
C10 Co2 Co1 48.72(6) . .
S2 Co2 Co1 96.90(2) . .
C21 Co2 Co1 96.93(9) 8_565 8_565
C21 Co2 Co1 151.77(9) . 8_565
C10 Co2 Co1 48.72(6) . 8_565
S2 Co2 Co1 96.90(2) . 8_565
Co1 Co2 Co1 60.225(17) . 8_565
C1 S1 C2 98.87(12) . .
C1 S1 Co1 107.58(9) . .
C2 S1 Co1 107.94(8) . .
C2 S2 C2 99.17(15) . 8_565
C2 S2 Co2 108.28(8) . .
C2 S2 Co2 108.28(8) 8_565 .
O11 C11 Co1 175.9(2) . .
O12 C12 Co1 176.0(2) . .
O21 C21 Co2 176.6(3) . .
Co1 C10 Co1 82.84(11) . 8_565
Co1 C10 Co2 82.31(11) . .
Co1 C10 Co2 82.31(11) 8_565 .
Co1 C10 H10 130.4 . .
Co1 C10 H10 130.4 8_565 .
Co2 C10 H10 130.4 . .
C3 C1 S1 109.90(13) . 8_565
C3 C1 S1 109.90(13) . .
S1 C1 S1 113.35(15) 8_565 .
C3 C1 H1 107.8 . .
S1 C1 H1 107.8 8_565 .
S1 C1 H1 107.8 . .
C4 C2 S2 109.70(17) . .
C4 C2 S1 109.98(17) . .
S2 C2 S1 112.38(11) . .
C4 C2 H2 108.2 . .
S2 C2 H2 108.2 . .
S1 C2 H2 108.2 . .
C1 C3 H3A 109.5 . .
C1 C3 H3B 109.5 . .
H3A C3 H3B 109.5 . .
C1 C3 H3C 109.5 . .
H3A C3 H3C 109.5 . .
H3B C3 H3C 109.5 . .
C2 C4 H4A 109.5 . .
C2 C4 H4B 109.5 . .
H4A C4 H4B 109.5 . .
C2 C4 H4C 109.5 . .
H4A C4 H4C 109.5 . .
H4B C4 H4C 109.5 . .

loop_
_geom_bond_atom_site_label_1
_geom_bond_atom_site_label_2
_geom_bond_distance
_geom_bond_site_symmetry_2
Co1 C11 1.770(2) .
Co1 C12 1.782(2) .
Co1 C10 1.873(2) .
Co1 S1 2.2704(6) .
Co1 Co2 2.4703(4) .
Co1 Co1 2.4787(6) 8_565
Co2 C21 1.770(3) 8_565
Co2 C21 1.770(3) .
Co2 C10 1.880(3) .
Co2 S2 2.2693(9) .
Co2 Co1 2.4703(4) 8_565
S1 C1 1.8203(17) .
S1 C2 1.825(2) .
S2 C2 1.820(2) .
S2 C2 1.820(2) 8_565
C11 O11 1.141(2) .
C12 O12 1.140(3) .
C21 O21 1.135(3) .
C10 Co1 1.873(2) 8_565
C10 H10 0.98 .
C1 C3 1.531(5) .
C1 S1 1.8203(17) 8_565
C1 H1 0.98 .
C2 C4 1.520(3) .
C2 H2 0.98 .
C3 H3A 0.96 .
C3 H3B 0.96 .
C3 H3C 0.96 .
C4 H4A 0.96 .
C4 H4B 0.96 .
C4 H4C 0.96 .
